data_4102965
loop_
_publ_author_name
'Junko Nagatsuka'
'Sachie Sugitani'
'Masahiro Kako'
'Tsukasa Nakahodo'
'Naomi Mizorogi'
'Midori O. Ishitsuka'
'Yutaka Maeda'
'Takahiro Tsuchiya'
'Takeshi Akasaka'
'Xingfa Gao'
'Shigeru Nagase'

_publ_contact_author_address
;Center for Tsukuba Advanced Research Alliance
University of Tsukuba
Tsukuba, Ibaraki 305-8577, Japan
;
_publ_contact_author_email akasaka@tara.tsukuba.ac.jp
_publ_contact_author_fax +81-298-53-6409
_publ_contact_author_name 'Takeshi AKASAKA'
_publ_contact_author_phone +81-298-53-6409
_publ_section_title
;
 Photochemical Addition of C60 with Siliranes: Synthesis and
 Characterization of Carbosilylated and Hydrosilylated C60 Derivatives
;
_journal_name_full 'Journal of the American Chemical Society'
_journal_page_first 12106
_journal_page_last 12120
_journal_paper_doi 10.1021/ja1049719
_journal_volume 132
_journal_year 2010
_chemical_formula_moiety 'C92 H42 Si '
_chemical_formula_sum 'C92 H42 Si'
_chemical_formula_weight 1175.43
_space_group_IT_number 14
_symmetry_cell_setting monoclinic
_symmetry_Int_Tables_number 14
_symmetry_space_group_name_Hall '-P 2yn'
_symmetry_space_group_name_H-M 'P 1 21/n 1'
_cell_angle_alpha 90.0000
_cell_angle_beta 106.8259(10)
_cell_angle_gamma 90.0000
_cell_formula_units_Z 4
_cell_length_a 12.7665(5)
_cell_length_b 23.9369(10)
_cell_length_c 18.2436(6)
_cell_measurement_reflns_used 40593
_cell_measurement_temperature 120.1
_cell_measurement_theta_max 26.4
_cell_measurement_theta_min 3.0
_cell_volume 5336.4(4)
_diffrn_ambient_temperature 120.1
_diffrn_detector_area_resol_mean 10.00
_diffrn_measured_fraction_theta_full 0.988
_diffrn_measured_fraction_theta_max 0.988
_diffrn_measurement_device_type 'Rigaku RAXIS-RAPID'
_diffrn_measurement_method \w
_diffrn_radiation_type 'Mo K\a'
_diffrn_radiation_wavelength 0.71075
_diffrn_reflns_av_R_equivalents 0.034
_diffrn_reflns_limit_h_max 16
_diffrn_reflns_limit_h_min -16
_diffrn_reflns_limit_k_max 30
_diffrn_reflns_limit_k_min -30
_diffrn_reflns_limit_l_max 23
_diffrn_reflns_limit_l_min -22
_diffrn_reflns_number 22565
_diffrn_reflns_theta_full 27.39
_diffrn_reflns_theta_max 27.39
_exptl_absorpt_coefficient_mu 0.104
_exptl_absorpt_correction_type none
_exptl_crystal_colour black
_exptl_crystal_density_diffrn 1.463
_exptl_crystal_density_method 'not measured'
_exptl_crystal_description block
_exptl_crystal_F_000 2432.00
_exptl_crystal_size_max 0.10
_exptl_crystal_size_mid 0.10
_exptl_crystal_size_min 0.10
_refine_diff_density_max 0.59
_refine_diff_density_min -0.34
_refine_ls_extinction_method none
_refine_ls_goodness_of_fit_ref 1.028
_refine_ls_hydrogen_treatment refall
_refine_ls_number_parameters 1291
_refine_ls_number_reflns 11992
_refine_ls_R_factor_gt 0.0630
_refine_ls_shift/su_max 0.0010
_refine_ls_structure_factor_coef Fsqd
_refine_ls_weighting_details 'w = 1/[\s^2^(Fo^2^)+(0.0910P)^2^+3.2354P] where P=(Fo^2^+2Fc^2^)/3'
_refine_ls_weighting_scheme calc
_refine_ls_wR_factor_ref 0.1784
_reflns_number_gt 8482
_reflns_number_total 11992
_reflns_threshold_expression F^2^>2.0\s(F^2^)
_cod_data_source_file ja1049719_si_003.cif
_cod_data_source_block '_Compound_2b,3b_mix'
_cod_original_formula_sum 'C92 H42 Si '
_cod_database_code 4102965

loop_
_symmetry_equiv_pos_site_id
_symmetry_equiv_pos_as_xyz
1 +X,+Y,+Z
2 1/2-X,1/2+Y,1/2-Z
3 -X,-Y,-Z
4 1/2+X,1/2-Y,1/2+Z

loop_
_atom_site_label
_atom_site_type_symbol
_atom_site_fract_x
_atom_site_fract_y
_atom_site_fract_z
_atom_site_U_iso_or_equiv
_atom_site_adp_type
_atom_site_occupancy
_atom_site_symmetry_multiplicity
_atom_site_calc_flag
_atom_site_refinement_flags
_atom_site_disorder_assembly
_atom_site_disorder_group
C1 C 0.17351(18) 0.21814(9) 0.09680(13) 0.0251(4) Uani 1 1 d . A .
C2 C 0.28700(19) 0.20180(10) 0.14882(13) 0.0282(5) Uani 1 1 d . . .
C3 C 0.3449(7) 0.1673(3) 0.1020(4) 0.0281(16) Uani 0.613(4) 1 d P A 1
C4 C 0.2845(5) 0.1745(3) 0.0233(4) 0.0274(13) Uani 0.613(4) 1 d P A 1
C5 C 0.18803(19) 0.21214(11) 0.01815(14) 0.0325(5) Uani 1 1 d . . .
C6 C 0.1565(2) 0.25093(12) -0.03911(14) 0.0378(6) Uani 1 1 d . A .
C7 C 0.12685(19) 0.30633(12) -0.02175(14) 0.0366(6) Uani 1 1 d . . .
C8 C 0.13008(19) 0.32207(10) 0.05187(15) 0.0315(5) Uani 1 1 d . A .
C9 C 0.14216(18) 0.28123(9) 0.11789(13) 0.0254(5) Uani 1 1 d . . .
C10 C 0.2273(12) 0.3095(7) 0.1760(8) 0.029(2) Uani 0.613(4) 1 d P A 1
C11 C 0.3201(4) 0.2855(2) 0.2263(2) 0.0271(9) Uani 0.613(4) 1 d P A 1
C12 C 0.3509(4) 0.2274(2) 0.2107(3) 0.0261(10) Uani 0.613(4) 1 d P A 1
C13 C 0.4704(5) 0.2257(3) 0.2329(3) 0.0306(13) Uani 0.613(4) 1 d P A 1
C14 C 0.5220(5) 0.1930(3) 0.1901(4) 0.0346(14) Uani 0.613(4) 1 d P A 1
C15 C 0.4587(4) 0.16413(17) 0.1243(3) 0.0323(10) Uani 0.613(4) 1 d P A 1
C16 C 0.5166(6) 0.1677(3) 0.0653(6) 0.0371(17) Uani 0.613(4) 1 d P A 1
C17 C 0.4554(8) 0.1721(4) -0.0087(5) 0.047(2) Uani 0.613(4) 1 d P A 1
C18 C 0.3372(4) 0.17609(18) -0.0331(3) 0.0340(10) Uani 0.613(4) 1 d P A 1
C19 C 0.3024(6) 0.2161(3) -0.0955(3) 0.0351(15) Uani 0.613(4) 1 d P A 1
C20 C 0.2141(6) 0.2508(3) -0.0989(5) 0.0192(13) Uani 0.613(4) 1 d PU A 1
C21 C 0.2202(7) 0.3094(4) -0.1196(5) 0.0337(19) Uani 0.613(4) 1 d P A 1
C22 C 0.1658(9) 0.3434(5) -0.0743(4) 0.040(2) Uani 0.613(4) 1 d P A 1
C23 C 0.2049(4) 0.3942(2) -0.0486(3) 0.0355(10) Uani 0.613(4) 1 d P A 1
C24 C 0.2102(5) 0.4114(3) 0.0289(4) 0.0357(14) Uani 0.613(4) 1 d PU A 1
C25 C 0.1776(10) 0.3751(5) 0.0813(7) 0.053(4) Uani 0.613(4) 1 d P A 1
C26 C 0.2375(4) 0.3682(2) 0.1562(3) 0.0318(11) Uani 0.613(4) 1 d P A 1
C27 C 0.3315(4) 0.39951(19) 0.1858(3) 0.0362(11) Uani 0.613(4) 1 d P A 1
C28 C 0.4257(12) 0.3742(6) 0.2379(9) 0.041(3) Uani 0.613(4) 1 d P A 1
C29 C 0.4194(5) 0.3176(3) 0.2561(3) 0.0283(12) Uani 0.613(4) 1 d P A 1
C30 C 0.5122(4) 0.2814(2) 0.2606(2) 0.0345(10) Uani 0.613(4) 1 d P A 1
C31 C 0.6039(11) 0.3009(5) 0.2454(8) 0.040(2) Uani 0.613(4) 1 d P A 1
C32 C 0.6605(9) 0.2670(6) 0.2010(5) 0.040(2) Uani 0.613(4) 1 d P A 1
C33 C 0.6209(4) 0.2165(3) 0.1754(3) 0.0370(12) Uani 0.613(4) 1 d P A 1
C34 C 0.6175(7) 0.1982(3) 0.0982(5) 0.0359(17) Uani 0.613(4) 1 d P A 1
C35 C 0.6517(2) 0.23404(12) 0.05093(16) 0.0387(6) Uani 1 1 d . . .
C36 C 0.5900(5) 0.2412(3) -0.0303(3) 0.0332(12) Uani 0.613(4) 1 d P A 1
C37 C 0.4947(3) 0.21076(19) -0.0606(2) 0.0313(9) Uani 0.613(4) 1 d P A 1
C38 C 0.3997(7) 0.2371(4) -0.1135(5) 0.0341(17) Uani 0.613(4) 1 d P A 1
C39 C 0.4049(6) 0.2925(5) -0.1321(5) 0.0334(16) Uani 0.613(4) 1 d P A 1
C40 C 0.3109(4) 0.3288(3) -0.1365(2) 0.0377(11) Uani 0.613(4) 1 d P A 1
C41 C 0.3530(6) 0.3833(4) -0.1089(4) 0.0390(17) Uani 0.613(4) 1 d P A 1
C42 C 0.3027(5) 0.4162(3) -0.0656(4) 0.0392(14) Uani 0.613(4) 1 d P A 1
C43 C 0.3667(4) 0.44594(19) 0.0010(4) 0.0382(11) Uani 0.613(4) 1 d P A 1
C44 C 0.3087(6) 0.4432(2) 0.0595(5) 0.0403(15) Uani 0.613(4) 1 d P A 1
C45 C 0.3720(12) 0.4381(6) 0.1340(8) 0.044(2) Uani 0.613(4) 1 d P A 1
C46 C 0.4882(4) 0.4344(2) 0.1576(3) 0.0447(12) Uani 0.613(4) 1 d P A 1
C47 C 0.5238(7) 0.3941(3) 0.2221(4) 0.0398(16) Uani 0.613(4) 1 d P A 1
C48 C 0.6132(2) 0.36024(14) 0.22421(15) 0.0447(7) Uani 1 1 d . . .
C49 C 0.6721(2) 0.35919(14) 0.16666(17) 0.0483(7) Uani 1 1 d . A .
C50 C 0.70000(19) 0.30473(13) 0.15038(16) 0.0415(6) Uani 1 1 d . . .
C51 C 0.6938(2) 0.28870(12) 0.07442(17) 0.0399(6) Uani 1 1 d . A .
C52 C 0.6586(2) 0.32871(12) 0.01417(15) 0.0359(6) Uani 1 1 d . . .
C53 C 0.5966(7) 0.2998(4) -0.0494(5) 0.0324(17) Uani 0.613(4) 1 d P A 1
C54 C 0.5017(4) 0.3251(2) -0.1018(2) 0.0348(10) Uani 0.613(4) 1 d P A 1
C55 C 0.4710(5) 0.3812(3) -0.0871(3) 0.0374(13) Uani 0.613(4) 1 d P A 1
C56 C 0.5378(17) 0.4088(7) -0.0212(11) 0.038(5) Uani 0.613(4) 1 d PU A 1
C57 C 0.4791(8) 0.4431(4) 0.0222(5) 0.0363(18) Uani 0.613(4) 1 d P A 1
C58 C 0.5419(14) 0.4369(8) 0.1048(13) 0.043(3) Uani 0.613(4) 1 d P A 1
C59 C 0.6382(2) 0.39873(12) 0.10732(17) 0.0429(7) Uani 1 1 d . . .
C60 C 0.6309(2) 0.38412(11) 0.03077(16) 0.0387(6) Uani 1 1 d D A .
Si1 Si 0.07169(5) 0.16834(2) 0.13172(3) 0.02308(15) Uani 1 1 d . . .
C61 C -0.07570(18) 0.14793(10) 0.07571(13) 0.0274(5) Uani 1 1 d . A .
C62 C -0.13069(19) 0.11438(9) 0.11764(13) 0.0286(5) Uani 1 1 d . . .
C63 C -0.2325(2) 0.09137(10) 0.07997(15) 0.0346(5) Uani 1 1 d . A .
H1 H -0.2690 0.0693 0.1083 0.041 Uiso 1 1 calc R . .
C64 C -0.2816(2) 0.09972(11) 0.00282(16) 0.0383(6) Uani 1 1 d . . .
H2 H -0.3491 0.0820 -0.0222 0.046 Uiso 1 1 calc R A .
C65 C -0.2311(2) 0.13427(11) -0.03778(15) 0.0358(6) Uani 1 1 d . A .
H3 H -0.2655 0.1410 -0.0906 0.043 Uiso 1 1 calc R . .
C66 C -0.13076(19) 0.15926(10) -0.00215(14) 0.0310(5) Uani 1 1 d . . .
C67 C -0.0858(2) 0.10156(10) 0.20225(14) 0.0324(5) Uani 1 1 d . A .
H4 H -0.1400 0.1137 0.2284 0.039 Uiso 1 1 calc R . .
H5 H -0.0184 0.1238 0.2236 0.039 Uiso 1 1 calc R . .
C68 C -0.0594(2) 0.03984(11) 0.22028(16) 0.0393(6) Uani 1 1 d . . .
H6 H -0.1260 0.0175 0.2007 0.059 Uiso 1 1 calc R A .
H7 H -0.0309 0.0348 0.2758 0.059 Uiso 1 1 calc R . .
H8 H -0.0042 0.0276 0.1959 0.059 Uiso 1 1 calc R . .
C69 C -0.0834(2) 0.19766(12) -0.04982(14) 0.0371(6) Uani 1 1 d . A .
H9 H -0.0113 0.2111 -0.0180 0.045 Uiso 1 1 calc R . .
H10 H -0.0712 0.1760 -0.0929 0.045 Uiso 1 1 calc R . .
C70 C -0.1534(2) 0.24720(12) -0.08170(16) 0.0428(6) Uani 1 1 d . . .
H11 H -0.2229 0.2345 -0.1167 0.064 Uiso 1 1 calc R A .
H12 H -0.1155 0.2710 -0.1095 0.064 Uiso 1 1 calc R . .
H13 H -0.1677 0.2685 -0.0397 0.064 Uiso 1 1 calc R . .
C71 C 0.14621(18) 0.09921(9) 0.15949(13) 0.0268(5) Uani 1 1 d . A .
C72 C 0.20169(19) 0.08252(10) 0.23554(14) 0.0297(5) Uani 1 1 d . . .
C73 C 0.2428(2) 0.02810(10) 0.24905(15) 0.0343(5) Uani 1 1 d . A .
H14 H 0.2792 0.0168 0.3000 0.041 Uiso 1 1 calc R . .
C74 C 0.2315(2) -0.00966(11) 0.18982(16) 0.0389(6) Uani 1 1 d . . .
H15 H 0.2582 -0.0467 0.2004 0.047 Uiso 1 1 calc R A .
C75 C 0.1811(2) 0.00669(10) 0.11520(15) 0.0354(6) Uani 1 1 d . A .
H16 H 0.1749 -0.0191 0.0746 0.043 Uiso 1 1 calc R . .
C76 C 0.13901(18) 0.06088(10) 0.09858(14) 0.0286(5) Uani 1 1 d . . .
C77 C 0.2175(2) 0.12240(10) 0.30308(14) 0.0340(5) Uani 1 1 d . A .
H17 H 0.2513 0.1572 0.2911 0.041 Uiso 1 1 calc R . .
H18 H 0.1445 0.1323 0.3078 0.041 Uiso 1 1 calc R . .
C78 C 0.2869(3) 0.10111(13) 0.38023(16) 0.0505(7) Uani 1 1 d . . .
H19 H 0.2533 0.0674 0.3941 0.076 Uiso 1 1 calc R A .
H20 H 0.2917 0.1300 0.4192 0.076 Uiso 1 1 calc R . .
H21 H 0.3605 0.0922 0.3773 0.076 Uiso 1 1 calc R . .
C79 C 0.0847(2) 0.07531(10) 0.01529(14) 0.0317(5) Uani 1 1 d . A .
H22 H 0.0846 0.1165 0.0099 0.038 Uiso 1 1 calc R . .
H23 H 0.0075 0.0630 0.0019 0.038 Uiso 1 1 calc R . .
C80 C 0.1369(3) 0.05003(12) -0.04245(16) 0.0459(7) Uani 1 1 d . . .
H24 H 0.2159 0.0571 -0.0257 0.069 Uiso 1 1 calc R A .
H25 H 0.1048 0.0671 -0.0928 0.069 Uiso 1 1 calc R . .
H26 H 0.1236 0.0097 -0.0459 0.069 Uiso 1 1 calc R . .
C81 C 0.05404(19) 0.22499(9) 0.19957(13) 0.0261(5) Uani 1 1 d . A .
H27 H -0.0102 0.2179 0.2183 0.031 Uiso 1 1 calc R . .
H28 H 0.1203 0.2292 0.2438 0.031 Uiso 1 1 calc R . .
C82 C 0.03618(19) 0.27621(10) 0.14606(13) 0.0274(5) Uani 1 1 d . A .
H29 H -0.0266 0.2673 0.1002 0.033 Uiso 1 1 calc R . .
C83 C 0.00806(18) 0.33044(10) 0.18026(14) 0.0290(5) Uani 1 1 d . . .
C84 C -0.0501(2) 0.37205(11) 0.13271(15) 0.0342(5) Uani 1 1 d . A .
H30 H -0.0731 0.3661 0.0789 0.041 Uiso 1 1 calc R . .
C85 C -0.0754(2) 0.42218(11) 0.16187(17) 0.0418(6) Uani 1 1 d . . .
H31 H -0.1151 0.4498 0.1275 0.050 Uiso 1 1 calc R A .
C86 C -0.0440(2) 0.43295(12) 0.24018(18) 0.0439(7) Uani 1 1 d . A .
C87 C 0.0138(2) 0.39083(12) 0.28784(16) 0.0412(6) Uani 1 1 d . . .
H32 H 0.0364 0.3965 0.3417 0.049 Uiso 1 1 calc R A .
C88 C 0.0392(2) 0.34021(11) 0.25804(14) 0.0340(5) Uani 1 1 d . A .
H33 H 0.0784 0.3123 0.2920 0.041 Uiso 1 1 calc R . .
C89 C -0.0717(4) 0.4926(2) 0.2646(3) 0.0319(10) Uani 0.650(6) 1 d P A 3
C90 C -0.0166(6) 0.4997(3) 0.3493(4) 0.0450(16) Uani 0.650(6) 1 d PU A 3
H34 H -0.0456 0.4720 0.3779 0.067 Uiso 0.650(6) 1 calc PR A 3
H35 H -0.0310 0.5373 0.3651 0.067 Uiso 0.650(6) 1 calc PR A 3
H36 H 0.0624 0.4943 0.3598 0.067 Uiso 0.650(6) 1 calc PR A 3
C91 C -0.1957(4) 0.4956(2) 0.2467(3) 0.0451(13) Uani 0.650(6) 1 d P A 3
H37 H -0.2213 0.4655 0.2737 0.068 Uiso 0.650(6) 1 calc PR A 3
H38 H -0.2293 0.4914 0.1914 0.068 Uiso 0.650(6) 1 calc PR A 3
H39 H -0.2165 0.5318 0.2634 0.068 Uiso 0.650(6) 1 calc PR A 3
C92 C -0.0336(3) 0.54074(17) 0.2228(2) 0.0407(11) Uani 0.650(6) 1 d P A 3
H40 H -0.0599 0.5763 0.2374 0.061 Uiso 0.650(6) 1 calc PR A 3
H41 H -0.0631 0.5355 0.1673 0.061 Uiso 0.650(6) 1 calc PR A 3
H42 H 0.0465 0.5412 0.2370 0.061 Uiso 0.650(6) 1 calc PR A 3
C93 C 0.3169(7) 0.2498(4) 0.2089(4) 0.0295(17) Uani 0.387(4) 1 d P A 2
C94 C 0.2472(17) 0.2995(10) 0.1892(13) 0.025(4) Uani 0.387(4) 1 d P A 2
C95 C 0.2854(6) 0.3511(3) 0.2015(5) 0.0328(16) Uani 0.387(4) 1 d P A 2
C96 C 0.2486(7) 0.3941(4) 0.1419(5) 0.0331(18) Uani 0.387(4) 1 d PU A 2
C97 C 0.1737(10) 0.3782(5) 0.0683(9) 0.012(2) Uani 0.387(4) 1 d PU A 2
C98 C 0.1955(9) 0.4032(5) -0.0002(7) 0.038(3) Uani 0.387(4) 1 d PDU A 2
C99 C 0.1633(16) 0.3590(9) -0.0519(8) 0.047(4) Uani 0.387(4) 1 d P A 2
C100 C 0.2236(6) 0.3527(4) -0.1064(4) 0.0409(18) Uani 0.387(4) 1 d P A 2
C101 C 0.2460(15) 0.2939(8) -0.1246(10) 0.054(5) Uani 0.387(4) 1 d P A 2
C102 C 0.219(2) 0.2485(12) -0.0867(12) 0.088(8) Uani 0.387(4) 1 d P A 2
C103 C 0.2889(10) 0.2036(5) -0.0739(6) 0.037(2) Uani 0.387(4) 1 d PU A 2
C104 C 0.2625(12) 0.1814(6) -0.0027(7) 0.040(3) Uani 0.387(4) 1 d PU A 2
C105 C 0.3526(7) 0.1607(3) 0.0524(6) 0.0337(16) Uani 0.387(4) 1 d P A 2
C106 C 0.3618(12) 0.1751(5) 0.1325(7) 0.030(2) Uani 0.387(4) 1 d P A 2
C107 C 0.4765(8) 0.1833(4) 0.1720(7) 0.039(2) Uani 0.387(4) 1 d P A 2
C108 C 0.5121(9) 0.2244(6) 0.2303(7) 0.041(3) Uani 0.387(4) 1 d PU A 2
C109 C 0.4271(7) 0.2571(4) 0.2475(4) 0.0396(18) Uani 0.387(4) 1 d P A 2
C110 C 0.4690(10) 0.3134(5) 0.2653(6) 0.042(3) Uani 0.387(4) 1 d P A 2
C111 C 0.401(2) 0.3598(11) 0.2395(15) 0.043(4) Uani 0.387(4) 1 d P A 2
C112 C 0.4373(7) 0.4092(3) 0.2058(5) 0.0377(18) Uani 0.387(4) 1 d P A 2
C113 C 0.3497(16) 0.4305(7) 0.1482(11) 0.032(3) Uani 0.387(4) 1 d P A 2
C114 C 0.3613(11) 0.4504(4) 0.0827(10) 0.045(3) Uani 0.387(4) 1 d P A 2
C115 C 0.2835(7) 0.4374(3) 0.0062(7) 0.045(2) Uani 0.387(4) 1 d PD A 2
C116 C 0.3484(8) 0.4299(5) -0.0454(8) 0.042(2) Uani 0.387(4) 1 d PD A 2
C117 C 0.3166(10) 0.3885(7) -0.1033(8) 0.040(3) Uani 0.387(4) 1 d PU A 2
C118 C 0.4006(8) 0.3539(4) -0.1216(4) 0.045(2) Uani 0.387(4) 1 d P A 2
C119 C 0.3619(11) 0.2985(6) -0.1377(7) 0.035(3) Uani 0.387(4) 1 d P A 2
C120 C 0.4270(14) 0.2546(9) -0.1153(10) 0.052(4) Uani 0.387(4) 1 d P A 2
C121 C 0.3912(7) 0.2031(4) -0.0815(5) 0.047(2) Uani 0.387(4) 1 d P A 2
C122 C 0.4757(10) 0.1811(6) -0.0242(8) 0.037(3) Uani 0.387(4) 1 d PU A 2
C123 C 0.4671(12) 0.1611(5) 0.0451(10) 0.048(3) Uani 0.387(4) 1 d P A 2
C124 C 0.5438(6) 0.1755(3) 0.1194(7) 0.042(2) Uani 0.387(4) 1 d PD A 2
C125 C 0.6305(13) 0.2113(6) 0.1270(12) 0.063(5) Uani 0.387(4) 1 d PD A 2
C126 C 0.6676(18) 0.2542(9) 0.1791(10) 0.048(4) Uani 0.387(4) 1 d P A 2
C127 C 0.6044(7) 0.2596(4) 0.2346(5) 0.046(2) Uani 0.387(4) 1 d P A 2
C128 C 0.585(2) 0.3172(10) 0.2531(14) 0.053(5) Uani 0.387(4) 1 d P A 2
C129 C 0.5425(10) 0.4085(5) 0.2006(6) 0.040(2) Uani 0.387(4) 1 d P A 2
C130 C 0.567(3) 0.4286(14) 0.127(2) 0.062(7) Uani 0.387(4) 1 d P A 2
C131 C 0.4719(8) 0.4514(3) 0.0727(7) 0.0410(19) Uani 0.387(4) 1 d PD A 2
C132 C 0.4654(14) 0.4375(8) -0.0068(7) 0.047(4) Uani 0.387(4) 1 d PD A 2
C133 C 0.536(3) 0.4079(12) -0.0272(15) 0.038(9) Uani 0.387(4) 1 d PDU A 2
C134 C 0.5100(8) 0.3627(5) -0.0838(6) 0.040(2) Uani 0.387(4) 1 d PDU A 2
C135 C 0.5778(11) 0.3135(5) -0.0628(8) 0.027(3) Uani 0.387(4) 1 d PU A 2
C136 C 0.5393(7) 0.2610(3) -0.0768(5) 0.0385(18) Uani 0.387(4) 1 d P A 2
C137 C 0.5760(9) 0.2183(5) -0.0160(8) 0.051(3) Uani 0.387(4) 1 d P A 2
C138 C -0.0862(9) 0.4775(4) 0.2933(6) 0.038(2) Uani 0.350(6) 1 d P A 4
C139 C 0.0095(14) 0.5150(6) 0.3468(12) 0.079(6) Uani 0.350(6) 1 d P A 4
H43 H 0.0596 0.5266 0.3178 0.119 Uiso 0.350(6) 1 calc PR A 4
H44 H 0.0497 0.4932 0.3916 0.119 Uiso 0.350(6) 1 calc PR A 4
H45 H -0.0223 0.5481 0.3637 0.119 Uiso 0.350(6) 1 calc PR A 4
C140 C -0.1527(6) 0.4539(3) 0.3455(4) 0.0349(19) Uani 0.350(6) 1 d P A 4
H46 H -0.1064 0.4286 0.3835 0.052 Uiso 0.350(6) 1 calc PR A 4
H47 H -0.2165 0.4335 0.3142 0.052 Uiso 0.350(6) 1 calc PR A 4
H48 H -0.1771 0.4848 0.3718 0.052 Uiso 0.350(6) 1 calc PR A 4
C141 C -0.1562(10) 0.5176(4) 0.2340(6) 0.051(3) Uani 0.350(6) 1 d P A 4
H49 H -0.1812 0.5483 0.2602 0.076 Uiso 0.350(6) 1 calc PR A 4
H50 H -0.2197 0.4975 0.2015 0.076 Uiso 0.350(6) 1 calc PR A 4
H51 H -0.1126 0.5326 0.2023 0.076 Uiso 0.350(6) 1 calc PR A 4

loop_
_atom_site_aniso_label
_atom_site_aniso_U_11
_atom_site_aniso_U_22
_atom_site_aniso_U_33
_atom_site_aniso_U_23
_atom_site_aniso_U_13
_atom_site_aniso_U_12
C1 0.0259(10) 0.0179(11) 0.0337(12) -0.0001(8) 0.0121(9) -0.0018(8)
C2 0.0301(11) 0.0226(11) 0.0370(12) 0.0082(9) 0.0178(10) -0.0014(9)
C3 0.034(3) 0.010(3) 0.048(5) -0.003(3) 0.024(4) 0.000(2)
C4 0.022(3) 0.018(2) 0.041(4) -0.009(3) 0.007(3) -0.007(2)
C5 0.0305(12) 0.0344(13) 0.0360(13) -0.0092(10) 0.0149(10) -0.0117(10)
C6 0.0286(12) 0.0513(17) 0.0328(13) -0.0044(11) 0.0079(11) -0.0090(11)
C7 0.0209(11) 0.0533(17) 0.0363(13) 0.0116(11) 0.0096(10) 0.0035(11)
C8 0.0245(11) 0.0281(13) 0.0469(14) 0.0080(10) 0.0182(10) 0.0062(9)
C9 0.0274(11) 0.0232(11) 0.0310(11) -0.0008(9) 0.0167(9) 0.0027(9)
C10 0.028(6) 0.041(5) 0.022(5) 0.000(3) 0.014(5) 0.007(3)
C11 0.037(3) 0.030(3) 0.0189(19) -0.0071(16) 0.0157(19) -0.0067(19)
C12 0.027(2) 0.027(3) 0.027(2) 0.0086(19) 0.0134(19) 0.0017(18)
C13 0.026(3) 0.039(3) 0.029(2) 0.0127(19) 0.010(2) 0.005(3)
C14 0.029(3) 0.032(3) 0.040(3) 0.016(2) 0.005(3) 0.009(3)
C15 0.033(2) 0.0169(19) 0.050(3) 0.0092(18) 0.018(2) 0.0080(16)
C16 0.039(3) 0.021(3) 0.058(5) 0.001(3) 0.023(4) 0.009(3)
C17 0.079(5) 0.024(3) 0.056(5) -0.010(3) 0.050(4) 0.003(3)
C18 0.042(2) 0.024(2) 0.043(2) -0.0180(18) 0.023(2) -0.0092(18)
C19 0.039(3) 0.044(4) 0.026(3) -0.012(2) 0.017(2) -0.013(3)
C20 0.018(2) 0.030(3) 0.010(2) -0.0042(17) 0.0053(18) -0.0032(19)
C21 0.032(3) 0.039(6) 0.025(3) 0.010(3) 0.000(2) 0.002(3)
C22 0.026(3) 0.074(6) 0.022(4) 0.020(3) 0.011(3) 0.012(3)
C23 0.030(2) 0.038(3) 0.041(3) 0.021(2) 0.015(2) 0.010(2)
C24 0.038(3) 0.026(2) 0.047(3) 0.010(2) 0.017(3) 0.0132(19)
C25 0.062(5) 0.052(5) 0.060(7) 0.025(4) 0.043(5) 0.035(4)
C26 0.038(3) 0.017(2) 0.050(3) -0.006(2) 0.029(3) -0.001(2)
C27 0.048(3) 0.024(2) 0.045(3) -0.013(2) 0.026(2) -0.0008(18)
C28 0.046(6) 0.043(8) 0.038(3) -0.024(5) 0.017(4) -0.014(4)
C29 0.031(3) 0.036(3) 0.017(2) -0.0035(18) 0.005(2) 0.000(3)
C30 0.026(2) 0.057(3) 0.0179(19) 0.0033(18) 0.0034(16) -0.005(2)
C31 0.037(4) 0.046(8) 0.029(4) 0.004(4) -0.004(3) -0.012(4)
C32 0.017(3) 0.077(8) 0.026(4) 0.012(3) 0.004(3) 0.002(4)
C33 0.025(2) 0.052(3) 0.037(3) 0.019(2) 0.0119(19) 0.016(2)
C34 0.029(3) 0.023(4) 0.065(5) 0.013(3) 0.029(3) 0.015(3)
C35 0.0277(12) 0.0395(15) 0.0561(16) 0.0031(12) 0.0237(12) 0.0080(11)
C36 0.028(3) 0.039(3) 0.042(3) -0.008(3) 0.025(2) -0.006(3)
C37 0.034(2) 0.035(2) 0.035(2) -0.0090(18) 0.0252(19) -0.0040(18)
C38 0.036(4) 0.041(5) 0.029(3) -0.015(3) 0.016(3) -0.007(3)
C39 0.031(4) 0.047(4) 0.026(3) 0.006(2) 0.014(3) 0.005(4)
C40 0.035(2) 0.056(3) 0.021(2) 0.0121(19) 0.0070(17) -0.005(3)
C41 0.037(3) 0.046(4) 0.041(3) 0.026(3) 0.021(3) 0.010(3)
C42 0.039(3) 0.034(3) 0.047(4) 0.024(3) 0.016(3) 0.008(3)
C43 0.043(3) 0.019(2) 0.060(3) 0.016(2) 0.027(3) 0.0023(19)
C44 0.048(4) 0.014(2) 0.061(5) 0.002(2) 0.019(4) 0.006(3)
C45 0.069(7) 0.019(4) 0.060(6) -0.007(4) 0.045(4) -0.006(4)
C46 0.054(3) 0.028(2) 0.059(3) -0.018(2) 0.026(3) -0.017(2)
C47 0.048(4) 0.034(4) 0.039(4) -0.019(3) 0.016(3) -0.021(3)
C48 0.0372(14) 0.057(2) 0.0354(14) -0.0107(13) 0.0029(11) -0.0197(13)
C49 0.0316(13) 0.062(2) 0.0500(17) -0.0138(14) 0.0097(12) -0.0189(13)
C50 0.0203(11) 0.0605(19) 0.0421(15) 0.0016(13) 0.0062(10) -0.0088(11)
C51 0.0239(11) 0.0427(16) 0.0569(16) -0.0001(12) 0.0176(11) -0.0014(11)
C52 0.0268(11) 0.0424(15) 0.0453(14) -0.0024(11) 0.0211(11) -0.0066(11)
C53 0.022(3) 0.048(4) 0.033(4) 0.013(3) 0.017(3) 0.008(3)
C54 0.038(3) 0.043(3) 0.029(2) 0.0061(19) 0.018(2) -0.006(2)
C55 0.036(3) 0.045(3) 0.036(3) 0.021(2) 0.018(2) 0.000(3)
C56 0.042(7) 0.029(6) 0.051(6) 0.010(3) 0.028(4) -0.009(3)
C57 0.046(3) 0.020(3) 0.056(6) 0.002(4) 0.034(4) -0.005(2)
C58 0.037(7) 0.018(3) 0.082(10) -0.006(4) 0.029(6) -0.011(4)
C59 0.0386(14) 0.0377(15) 0.0588(17) -0.0086(12) 0.0241(13) -0.0206(12)
C60 0.0357(13) 0.0345(14) 0.0545(16) -0.0001(11) 0.0266(12) -0.0138(11)
Si1 0.0264(3) 0.0168(3) 0.0303(3) -0.0016(2) 0.0148(2) -0.0024(2)
C61 0.0276(11) 0.0233(11) 0.0357(12) -0.0048(9) 0.0162(10) -0.0009(9)
C62 0.0307(11) 0.0206(11) 0.0394(13) -0.0023(9) 0.0179(10) -0.0009(9)
C63 0.0320(12) 0.0242(12) 0.0530(15) -0.0015(10) 0.0211(11) -0.0036(10)
C64 0.0290(12) 0.0302(13) 0.0558(16) -0.0076(11) 0.0123(11) -0.0025(10)
C65 0.0307(12) 0.0376(14) 0.0383(13) -0.0073(10) 0.0085(10) 0.0006(10)
C66 0.0285(11) 0.0326(13) 0.0359(13) -0.0049(10) 0.0159(10) 0.0011(10)
C67 0.0367(12) 0.0257(12) 0.0416(13) -0.0019(10) 0.0221(11) -0.0043(10)
C68 0.0438(14) 0.0288(14) 0.0490(15) 0.0041(11) 0.0193(12) -0.0075(11)
C69 0.0295(12) 0.0520(17) 0.0323(13) 0.0038(11) 0.0128(10) 0.0002(11)
C70 0.0380(14) 0.0480(17) 0.0476(15) 0.0058(12) 0.0208(12) 0.0018(12)
C71 0.0289(11) 0.0198(11) 0.0362(12) -0.0009(9) 0.0167(10) -0.0022(9)
C72 0.0316(12) 0.0236(12) 0.0396(13) 0.0021(9) 0.0192(10) -0.0028(9)
C73 0.0374(13) 0.0283(13) 0.0421(14) 0.0092(10) 0.0194(11) 0.0028(10)
C74 0.0444(14) 0.0217(12) 0.0571(16) 0.0025(11) 0.0247(13) 0.0039(11)
C75 0.0397(13) 0.0236(12) 0.0484(15) -0.0078(10) 0.0213(12) -0.0016(10)
C76 0.0284(11) 0.0217(11) 0.0422(13) -0.0055(9) 0.0207(10) -0.0038(9)
C77 0.0421(13) 0.0277(13) 0.0355(13) 0.0009(10) 0.0167(11) 0.0004(10)
C78 0.068(2) 0.0441(17) 0.0399(15) -0.0011(12) 0.0163(14) 0.0073(15)
C79 0.0333(12) 0.0248(12) 0.0408(13) -0.0066(9) 0.0168(10) -0.0053(9)
C80 0.0662(19) 0.0366(15) 0.0434(15) -0.0091(11) 0.0291(14) 0.0008(13)
C81 0.0302(11) 0.0213(11) 0.0323(11) -0.0028(8) 0.0180(9) -0.0009(9)
C82 0.0288(11) 0.0244(12) 0.0319(12) -0.0002(9) 0.0130(9) 0.0008(9)
C83 0.0257(11) 0.0251(12) 0.0420(13) -0.0027(9) 0.0189(10) -0.0026(9)
C84 0.0298(12) 0.0284(13) 0.0480(14) -0.0019(10) 0.0172(11) 0.0017(10)
C85 0.0279(12) 0.0287(14) 0.0655(18) -0.0057(12) 0.0081(12) 0.0054(10)
C86 0.0253(12) 0.0341(15) 0.0686(19) -0.0165(13) 0.0080(12) 0.0063(10)
C87 0.0361(13) 0.0400(15) 0.0486(15) -0.0116(12) 0.0141(12) 0.0039(11)
C88 0.0349(12) 0.0284(13) 0.0416(14) -0.0014(10) 0.0160(11) 0.0014(10)
C89 0.026(2) 0.027(2) 0.041(3) -0.0036(19) 0.006(2) 0.0057(17)
C90 0.057(4) 0.025(3) 0.049(3) -0.017(2) 0.008(2) 0.012(3)
C91 0.035(2) 0.034(3) 0.071(3) -0.015(2) 0.021(2) 0.007(2)
C92 0.041(2) 0.023(2) 0.054(3) 0.0035(17) 0.0063(19) 0.0034(16)
C93 0.040(5) 0.029(5) 0.028(3) 0.006(4) 0.022(3) 0.004(4)
C94 0.013(7) 0.036(9) 0.020(7) -0.004(5) -0.003(5) -0.004(6)
C95 0.037(4) 0.031(4) 0.038(4) -0.018(3) 0.023(3) -0.009(3)
C96 0.035(3) 0.024(3) 0.046(4) -0.013(3) 0.023(3) -0.003(3)
C97 0.009(3) 0.009(3) 0.019(3) 0.000(3) 0.004(2) -0.001(2)
C98 0.039(4) 0.032(4) 0.042(5) 0.012(4) 0.012(4) 0.006(3)
C99 0.036(5) 0.076(12) 0.033(8) 0.017(6) 0.016(6) 0.014(7)
C100 0.041(4) 0.052(6) 0.024(3) 0.014(3) 0.000(3) 0.005(3)
C101 0.068(11) 0.046(8) 0.026(5) -0.006(5) -0.020(6) 0.018(6)
C102 0.087(12) 0.142(17) 0.026(8) -0.015(8) 0.002(7) -0.056(11)
C103 0.044(4) 0.029(4) 0.039(4) -0.013(3) 0.011(4) -0.006(3)
C104 0.045(5) 0.031(4) 0.044(5) -0.010(4) 0.010(4) -0.011(3)
C105 0.044(5) 0.015(3) 0.048(5) -0.010(3) 0.023(4) -0.008(3)
C106 0.041(6) 0.008(4) 0.048(7) -0.001(4) 0.025(6) -0.001(3)
C107 0.028(5) 0.032(5) 0.051(7) 0.018(4) 0.002(5) 0.002(4)
C108 0.042(5) 0.045(4) 0.036(4) 0.014(3) 0.012(4) 0.013(4)
C109 0.047(4) 0.047(5) 0.025(3) 0.010(3) 0.011(3) -0.005(4)
C110 0.046(6) 0.057(6) 0.020(4) -0.008(3) 0.003(5) 0.013(7)
C111 0.052(11) 0.050(13) 0.031(5) -0.022(7) 0.018(7) -0.015(7)
C112 0.052(5) 0.025(4) 0.049(4) -0.023(3) 0.035(4) -0.024(3)
C113 0.049(7) 0.017(7) 0.043(7) -0.012(5) 0.033(5) -0.002(5)
C114 0.059(7) 0.017(4) 0.065(8) -0.006(4) 0.031(7) -0.002(5)
C115 0.050(5) 0.022(4) 0.067(6) 0.018(4) 0.024(5) 0.009(3)
C116 0.037(6) 0.031(5) 0.058(7) 0.020(5) 0.013(6) -0.005(4)
C117 0.044(5) 0.043(4) 0.037(4) 0.015(3) 0.018(4) 0.008(4)
C118 0.045(5) 0.060(5) 0.033(4) 0.011(3) 0.017(3) -0.011(5)
C119 0.045(7) 0.045(6) 0.018(4) 0.001(3) 0.011(6) 0.011(7)
C120 0.051(8) 0.070(12) 0.041(5) -0.026(7) 0.024(6) -0.033(7)
C121 0.053(6) 0.043(5) 0.061(5) -0.033(4) 0.041(4) -0.016(4)
C122 0.045(4) 0.035(5) 0.034(5) -0.014(3) 0.018(4) 0.008(3)
C123 0.084(9) 0.015(4) 0.063(9) -0.010(4) 0.051(9) -0.002(6)
C124 0.027(4) 0.022(3) 0.084(7) 0.014(4) 0.027(4) 0.013(3)
C125 0.041(6) 0.027(6) 0.125(17) -0.008(8) 0.030(10) 0.010(4)
C126 0.031(5) 0.060(9) 0.051(10) 0.011(8) 0.006(7) 0.011(5)
C127 0.042(4) 0.043(5) 0.042(4) 0.011(4) -0.005(4) 0.010(4)
C128 0.067(12) 0.048(11) 0.027(5) -0.008(6) -0.010(6) -0.010(8)
C129 0.049(6) 0.028(5) 0.041(6) -0.011(4) 0.009(5) -0.018(4)
C130 0.050(14) 0.039(14) 0.11(2) -0.033(11) 0.040(13) -0.029(10)
C131 0.056(6) 0.013(3) 0.068(6) -0.005(3) 0.040(5) -0.006(3)
C132 0.074(9) 0.026(5) 0.053(9) 0.001(6) 0.036(7) -0.012(5)
C133 0.041(10) 0.033(10) 0.043(9) 0.010(4) 0.018(5) -0.004(4)
C134 0.043(4) 0.045(4) 0.044(4) 0.009(3) 0.031(3) -0.008(3)
C135 0.024(5) 0.038(5) 0.022(4) 0.007(3) 0.011(3) 0.000(3)
C136 0.046(4) 0.043(4) 0.038(4) -0.020(3) 0.030(4) -0.011(4)
C137 0.037(5) 0.037(6) 0.097(8) -0.038(6) 0.049(6) -0.016(4)
C138 0.048(5) 0.025(5) 0.045(6) 0.004(4) 0.022(4) 0.009(4)
C139 0.058(9) 0.035(8) 0.121(12) 0.017(7) -0.010(7) -0.010(6)
C140 0.030(3) 0.021(3) 0.059(5) -0.010(3) 0.022(3) 0.003(3)
C141 0.061(7) 0.034(6) 0.061(6) 0.002(4) 0.023(5) 0.019(5)

loop_
_atom_type_symbol
_atom_type_description
_atom_type_scat_dispersion_real
_atom_type_scat_dispersion_imag
_atom_type_scat_source
C C 0.003 0.002
;
International Tables for Crystallography
(1992, Vol. C, Tables 4.2.6.8 and 6.1.1.4)
;
H H 0.000 0.000
;
International Tables for Crystallography
(1992, Vol. C, Table 6.1.1.4)
;
Si Si 0.082 0.070
;
International Tables for Crystallography
(1992, Vol. C, Tables 4.2.6.8 and 6.1.1.4)
;

loop_
_geom_angle_atom_site_label_1
_geom_angle_atom_site_label_2
_geom_angle_atom_site_label_3
_geom_angle
C5 C1 C2 102.14(18)
C5 C1 C9 114.71(18)
C2 C1 C9 109.93(18)
C5 C1 Si1 121.17(16)
C2 C1 Si1 103.61(14)
C9 C1 Si1 104.45(13)
C106 C2 C12 96.5(6)
C12 C2 C3 116.5(4)
C106 C2 C1 129.0(6)
C12 C2 C1 129.9(3)
C3 C2 C1 108.4(4)
C106 C2 C93 119.7(6)
C3 C2 C93 137.2(5)
C1 C2 C93 104.0(4)
C15 C3 C4 120.9(6)
C15 C3 C2 120.0(6)
C4 C3 C2 106.8(6)
C18 C4 C3 120.9(6)
C18 C4 C5 120.1(6)
C3 C4 C5 109.2(6)
C104 C5 C6 103.4(6)
C104 C5 C1 128.0(5)
C6 C5 C1 124.9(2)
C6 C5 C4 120.5(4)
C1 C5 C4 108.8(3)
C102 C6 C5 111.4(12)
C102 C6 C7 115.3(13)
C5 C6 C7 119.7(2)
C5 C6 C20 117.5(4)
C7 C6 C20 112.5(3)
C8 C7 C6 121.9(2)
C8 C7 C22 122.6(4)
C6 C7 C22 104.4(4)
C8 C7 C99 101.6(5)
C6 C7 C99 124.3(6)
C7 C8 C25 119.4(6)
C7 C8 C97 110.7(7)
C7 C8 C9 124.1(2)
C25 C8 C9 109.6(6)
C97 C8 C9 119.0(7)
C10 C9 C8 99.3(6)
C10 C9 C82 109.2(6)
C8 C9 C82 113.84(18)
C8 C9 C94 109.2(8)
C82 C9 C94 110.1(9)
C10 C9 C1 114.9(5)
C8 C9 C1 112.44(18)
C82 C9 C1 107.22(17)
C94 C9 C1 103.5(8)
C11 C10 C9 127.1(12)
C11 C10 C26 116.0(13)
C9 C10 C26 111.7(8)
C10 C11 C29 120.9(9)
C10 C11 C12 118.6(8)
C29 C11 C12 108.4(5)
C2 C12 C13 123.7(5)
C2 C12 C11 117.3(4)
C13 C12 C11 106.5(5)
C14 C13 C12 118.9(6)
C14 C13 C30 121.1(6)
C12 C13 C30 108.4(5)
C13 C14 C15 120.1(5)
C13 C14 C33 117.0(6)
C15 C14 C33 109.9(5)
C3 C15 C14 120.8(5)
C3 C15 C16 119.0(6)
C14 C15 C16 107.8(5)
C17 C16 C34 124.0(8)
C17 C16 C15 117.7(7)
C34 C16 C15 107.5(7)
C16 C17 C18 124.1(8)
C16 C17 C37 118.2(8)
C18 C17 C37 105.8(6)
C4 C18 C17 117.2(6)
C4 C18 C19 119.7(5)
C17 C18 C19 109.8(5)
C20 C19 C18 119.3(6)
C20 C19 C38 121.1(7)
C18 C19 C38 108.4(6)
C19 C20 C21 118.8(7)
C19 C20 C6 122.6(6)
C21 C20 C6 105.2(6)
C40 C21 C20 120.0(7)
C40 C21 C22 120.5(8)
C20 C21 C22 108.6(8)
C23 C22 C21 120.6(8)
C23 C22 C7 118.1(6)
C21 C22 C7 109.3(8)
C22 C23 C24 120.2(5)
C22 C23 C42 120.2(6)
C24 C23 C42 107.4(6)
C44 C24 C25 116.8(8)
C44 C24 C23 108.5(6)
C25 C24 C23 122.2(7)
C26 C25 C24 123.4(10)
C26 C25 C8 108.6(9)
C24 C25 C8 117.2(9)
C25 C26 C27 119.6(7)
C25 C26 C10 107.3(9)
C27 C26 C10 123.5(8)
C26 C27 C28 119.7(6)
C26 C27 C45 120.0(7)
C28 C27 C45 107.4(9)
C29 C28 C27 118.1(8)
C29 C28 C47 118.6(13)
C27 C28 C47 109.7(11)
C28 C29 C11 121.9(8)
C28 C29 C30 119.2(7)
C11 C29 C30 108.5(5)
C31 C30 C29 121.4(7)
C31 C30 C13 119.3(6)
C29 C30 C13 108.2(4)
C30 C31 C32 120.7(10)
C30 C31 C48 121.2(9)
C32 C31 C48 107.1(11)
C33 C32 C31 119.4(10)
C33 C32 C50 119.7(6)
C31 C32 C50 108.4(10)
C32 C33 C34 120.5(6)
C32 C33 C14 122.5(6)
C34 C33 C14 105.8(6)
C35 C34 C16 117.4(7)
C35 C34 C33 119.4(6)
C16 C34 C33 108.9(6)
C137 C35 C34 96.7(7)
C137 C35 C51 128.6(6)
C34 C35 C51 122.9(4)
C34 C35 C36 122.0(5)
C51 C35 C36 103.9(3)
C137 C35 C125 115.5(7)
C51 C35 C125 101.3(5)
C36 C35 C125 138.1(6)
C37 C36 C53 121.0(6)
C37 C36 C35 119.5(5)
C53 C36 C35 107.6(5)
C36 C37 C38 120.1(5)
C36 C37 C17 118.9(6)
C38 C37 C17 108.5(6)
C39 C38 C19 119.4(7)
C39 C38 C37 119.4(7)
C19 C38 C37 107.4(6)
C38 C39 C54 122.0(8)
C38 C39 C40 119.3(6)
C54 C39 C40 107.4(8)
C21 C40 C41 119.0(6)
C21 C40 C39 121.3(6)
C41 C40 C39 107.6(6)
C42 C41 C55 118.5(7)
C42 C41 C40 121.5(7)
C55 C41 C40 108.5(6)
C41 C42 C43 121.0(6)
C41 C42 C23 118.3(7)
C43 C42 C23 108.0(5)
C57 C43 C42 120.3(6)
C57 C43 C44 119.9(6)
C42 C43 C44 108.0(5)
C45 C44 C24 122.4(8)
C45 C44 C43 116.7(8)
C24 C44 C43 108.1(7)
C44 C45 C46 124.7(8)
C44 C45 C27 117.6(10)
C46 C45 C27 106.7(11)
C58 C46 C45 119.1(10)
C58 C46 C47 119.8(8)
C45 C46 C47 109.4(7)
C48 C47 C28 123.6(9)
C48 C47 C46 117.4(5)
C28 C47 C46 106.8(9)
C128 C48 C47 99.0(11)
C128 C48 C129 123.1(12)
C128 C48 C49 124.0(9)
C47 C48 C49 125.4(4)
C129 C48 C49 101.9(5)
C47 C48 C31 115.9(6)
C129 C48 C31 138.4(7)
C49 C48 C31 105.5(5)
C50 C49 C59 120.1(3)
C50 C49 C48 112.5(3)
C59 C49 C48 115.7(3)
C49 C50 C51 120.8(3)
C49 C50 C126 126.2(6)
C51 C50 C126 100.9(6)
C49 C50 C32 106.3(5)
C51 C50 C32 120.8(5)
C50 C51 C52 119.1(3)
C50 C51 C35 116.7(3)
C52 C51 C35 112.0(2)
C53 C52 C60 121.7(4)
C53 C52 C51 106.6(4)
C60 C52 C51 120.1(2)
C60 C52 C135 105.9(5)
C51 C52 C135 121.8(5)
C52 C53 C54 120.8(7)
C52 C53 C36 109.9(6)
C54 C53 C36 117.9(7)
C39 C54 C53 119.5(7)
C39 C54 C55 109.2(6)
C53 C54 C55 119.2(6)
C56 C55 C41 122.7(11)
C56 C55 C54 117.5(7)
C41 C55 C54 107.4(5)
C60 C56 C55 123.7(11)
C60 C56 C57 109.2(12)
C55 C56 C57 115.9(15)
C43 C57 C56 121.5(9)
C43 C57 C58 120.0(10)
C56 C57 C58 106.0(12)
C46 C58 C57 119.6(13)
C46 C58 C59 122.0(11)
C57 C58 C59 106.5(17)
C130 C59 C49 104.0(14)
C130 C59 C60 124.2(15)
C49 C59 C60 120.7(3)
C49 C59 C58 119.5(8)
C60 C59 C58 107.2(9)
C59 C60 C56 111.1(10)
C59 C60 C52 119.3(3)
C56 C60 C52 117.2(6)
C59 C60 C133 114.8(14)
C52 C60 C133 114.1(8)
C81 Si1 C71 126.43(10)
C81 Si1 C61 104.22(10)
C71 Si1 C61 104.89(10)
C81 Si1 C1 89.58(9)
C71 Si1 C1 106.40(10)
C61 Si1 C1 127.42(10)
C66 C61 C62 117.9(2)
C66 C61 Si1 127.47(17)
C62 C61 Si1 114.53(17)
C63 C62 C61 119.4(2)
C63 C62 C67 116.5(2)
C61 C62 C67 124.1(2)
C64 C63 C62 121.9(2)
C64 C63 H1 119.0
C62 C63 H1 119.0
C63 C64 C65 119.1(2)
C63 C64 H2 120.4
C65 C64 H2 120.4
C64 C65 C66 120.9(2)
C64 C65 H3 119.5
C66 C65 H3 119.5
C65 C66 C61 120.5(2)
C65 C66 C69 117.5(2)
C61 C66 C69 122.0(2)
C62 C67 C68 114.2(2)
C62 C67 H4 108.7
C68 C67 H4 108.7
C62 C67 H5 108.7
C68 C67 H5 108.7
H4 C67 H5 107.6
C67 C68 H6 109.5
C67 C68 H7 109.5
H6 C68 H7 109.5
C67 C68 H8 109.5
H6 C68 H8 109.5
H7 C68 H8 109.5
C70 C69 C66 114.4(2)
C70 C69 H9 108.7
C66 C69 H9 108.7
C70 C69 H10 108.7
C66 C69 H10 108.7
H9 C69 H10 107.6
C69 C70 H11 109.5
C69 C70 H12 109.5
H11 C70 H12 109.5
C69 C70 H13 109.5
H11 C70 H13 109.5
H12 C70 H13 109.5
C72 C71 C76 118.9(2)
C72 C71 Si1 125.04(17)
C76 C71 Si1 115.99(17)
C73 C72 C71 119.3(2)
C73 C72 C77 119.0(2)
C71 C72 C77 121.7(2)
C74 C73 C72 121.4(2)
C74 C73 H14 119.3
C72 C73 H14 119.3
C75 C74 C73 119.8(2)
C75 C74 H15 120.1
C73 C74 H15 120.1
C74 C75 C76 120.9(2)
C74 C75 H16 119.5
C76 C75 H16 119.5
C75 C76 C71 119.5(2)
C75 C76 C79 117.5(2)
C71 C76 C79 122.9(2)
C78 C77 C72 116.4(2)
C78 C77 H17 108.2
C72 C77 H17 108.2
C78 C77 H18 108.2
C72 C77 H18 108.2
H17 C77 H18 107.3
C77 C78 H19 109.5
C77 C78 H20 109.5
H19 C78 H20 109.5
C77 C78 H21 109.5
H19 C78 H21 109.5
H20 C78 H21 109.5
C76 C79 C80 115.9(2)
C76 C79 H22 108.3
C80 C79 H22 108.3
C76 C79 H23 108.3
C80 C79 H23 108.3
H22 C79 H23 107.4
C79 C80 H24 109.5
C79 C80 H25 109.5
H24 C80 H25 109.5
C79 C80 H26 109.5
H24 C80 H26 109.5
H25 C80 H26 109.5
C82 C81 Si1 100.33(14)
C82 C81 H27 111.7
Si1 C81 H27 111.7
C82 C81 H28 111.7
Si1 C81 H28 111.7
H27 C81 H28 109.5
C83 C82 C81 115.22(18)
C83 C82 C9 113.06(18)
C81 C82 C9 106.36(17)
C83 C82 H29 107.3
C81 C82 H29 107.3
C9 C82 H29 107.3
C88 C83 C84 117.7(2)
C88 C83 C82 122.2(2)
C84 C83 C82 120.1(2)
C83 C84 C85 121.5(3)
C83 C84 H30 119.2
C85 C84 H30 119.2
C84 C85 C86 121.6(3)
C84 C85 H31 119.2
C86 C85 H31 119.2
C85 C86 C87 116.7(2)
C85 C86 C89 116.1(3)
C87 C86 C89 127.1(3)
C85 C86 C138 133.1(4)
C87 C86 C138 107.9(4)
C86 C87 C88 121.5(3)
C86 C87 H32 119.3
C88 C87 H32 119.3
C83 C88 C87 121.0(2)
C83 C88 H33 119.5
C87 C88 H33 119.5
C90 C89 C91 111.2(5)
C90 C89 C92 107.6(5)
C91 C89 C92 108.5(4)
C90 C89 C86 108.5(4)
C91 C89 C86 106.8(4)
C92 C89 C86 114.3(4)
C109 C93 C94 118.4(12)
C109 C93 C2 117.1(8)
C94 C93 C2 114.7(11)
C95 C94 C93 123.2(16)
C95 C94 C9 124.2(13)
C93 C94 C9 106.2(16)
C94 C95 C111 119.3(15)
C94 C95 C96 120.3(10)
C111 C95 C96 108.4(12)
C97 C96 C95 118.9(9)
C97 C96 C113 122.0(11)
C95 C96 C113 105.1(10)
C8 C97 C96 122.8(12)
C8 C97 C98 110.7(10)
C96 C97 C98 116.1(9)
C115 C98 C99 125.8(13)
C115 C98 C97 121.3(10)
C99 C98 C97 100.0(11)
C98 C99 C100 115.9(16)
C98 C99 C7 116.7(11)
C100 C99 C7 116.8(12)
C99 C100 C117 120.6(12)
C99 C100 C101 115.5(13)
C117 C100 C101 111.0(13)
C102 C101 C100 122.6(19)
C102 C101 C119 120.7(15)
C100 C101 C119 102.5(15)
C6 C102 C103 114(2)
C6 C102 C101 125(2)
C103 C102 C101 117(2)
C121 C103 C102 126.0(15)
C121 C103 C104 122.7(11)
C102 C103 C104 97.2(15)
C5 C104 C105 120.0(10)
C5 C104 C103 113.6(10)
C105 C104 C103 113.7(12)
C104 C105 C106 116.6(9)
C104 C105 C123 123.9(12)
C106 C105 C123 106.6(12)
C2 C106 C107 122.8(9)
C2 C106 C105 120.5(11)
C107 C106 C105 107.7(11)
C108 C107 C106 121.7(10)
C108 C107 C124 117.0(9)
C106 C107 C124 110.8(11)
C107 C108 C127 121.8(11)
C107 C108 C109 116.1(9)
C127 C108 C109 109.1(11)
C93 C109 C108 122.3(8)
C93 C109 C110 118.9(9)
C108 C109 C110 107.5(9)
C111 C110 C109 120.4(12)
C111 C110 C128 115.4(15)
C109 C110 C128 109.0(12)
C110 C111 C95 119.4(15)
C110 C111 C112 122.2(17)
C95 C111 C112 109(2)
C129 C112 C113 122.7(9)
C129 C112 C111 117.1(14)
C113 C112 C111 109.1(14)
C114 C113 C112 122.3(13)
C114 C113 C96 116.5(15)
C112 C113 C96 108.8(11)
C113 C114 C131 118.4(13)
C113 C114 C115 123.1(12)
C131 C114 C115 106.9(10)
C98 C115 C116 119.1(10)
C98 C115 C114 120.8(9)
C116 C115 C114 106.5(8)
C117 C116 C115 118.6(10)
C117 C116 C132 118.4(11)
C115 C116 C132 111.8(12)
C116 C117 C100 119.7(11)
C116 C117 C118 119.5(10)
C100 C117 C118 107.5(11)
C134 C118 C119 119.2(10)
C134 C118 C117 120.0(10)
C119 C118 C117 110.0(10)
C120 C119 C118 121.8(12)
C120 C119 C101 115.5(13)
C118 C119 C101 108.8(11)
C119 C120 C136 121.6(15)
C119 C120 C121 122.5(12)
C136 C120 C121 105.6(16)
C103 C121 C122 119.7(10)
C103 C121 C120 116.7(11)
C122 C121 C120 111.2(11)
C121 C122 C123 125.1(12)
C121 C122 C137 107.6(11)
C123 C122 C137 113.3(11)
C122 C123 C124 123.7(11)
C122 C123 C105 114.7(13)
C124 C123 C105 109.0(10)
C125 C124 C123 122.9(12)
C125 C124 C107 117.4(11)
C123 C124 C107 105.9(8)
C124 C125 C126 129.5(17)
C124 C125 C35 117.5(14)
C126 C125 C35 103.6(13)
C125 C126 C50 117.0(14)
C125 C126 C127 113.0(19)
C50 C126 C127 117.0(13)
C108 C127 C128 112.0(16)
C108 C127 C126 121.2(13)
C128 C127 C126 113.9(15)
C48 C128 C127 126.1(19)
C48 C128 C110 120.5(16)
C127 C128 C110 102.1(19)
C112 C129 C48 121.7(9)
C112 C129 C130 120.2(15)
C48 C129 C130 104.2(15)
C59 C130 C131 123(3)
C59 C130 C129 114.0(18)
C131 C130 C129 113(3)
C130 C131 C132 113(2)
C130 C131 C114 124(2)
C132 C131 C114 109.6(13)
C133 C132 C116 119.6(14)
C133 C132 C131 124.6(15)
C116 C132 C131 105.2(15)
C132 C133 C134 125(2)
C132 C133 C60 120(2)
C134 C133 C60 101.2(14)
C118 C134 C135 116.7(11)
C118 C134 C133 117.1(16)
C135 C134 C133 114.7(11)
C136 C135 C134 123.5(11)
C136 C135 C52 120.5(9)
C134 C135 C52 104.1(10)
C135 C136 C120 117.2(12)
C135 C136 C137 118.9(8)
C120 C136 C137 110.8(11)
C35 C137 C136 117.8(8)
C35 C137 C122 126.9(11)
C136 C137 C122 104.7(10)
C141 C138 C140 110.6(8)
C141 C138 C139 105.4(10)
C140 C138 C139 106.6(10)
C141 C138 C86 102.4(7)
C140 C138 C86 117.4(7)
C139 C138 C86 113.7(10)

loop_
_geom_bond_atom_site_label_1
_geom_bond_atom_site_label_2
_geom_bond_distance
C1 C5 1.506(3)
C1 C2 1.535(3)
C1 C9 1.637(3)
C1 Si1 1.999(2)
C2 C106 1.255(15)
C2 C12 1.335(5)
C2 C3 1.525(7)
C2 C93 1.557(9)
C3 C15 1.392(10)
C3 C4 1.430(10)
C4 C18 1.384(8)
C4 C5 1.507(7)
C5 C104 1.341(16)
C5 C6 1.368(4)
C6 C102 1.34(3)
C6 C7 1.439(4)
C6 C20 1.481(8)
C7 C8 1.384(4)
C7 C22 1.494(11)
C7 C99 1.50(2)
C8 C25 1.442(13)
C8 C97 1.453(11)
C8 C9 1.524(3)
C9 C10 1.448(19)
C9 C82 1.585(3)
C9 C94 1.63(2)
C10 C11 1.395(11)
C10 C26 1.465(17)
C11 C29 1.447(7)
C11 C12 1.494(6)
C12 C13 1.461(7)
C13 C14 1.398(10)
C13 C30 1.472(9)
C14 C15 1.418(8)
C14 C33 1.476(8)
C15 C16 1.474(10)
C16 C17 1.355(13)
C16 C34 1.451(11)
C17 C18 1.447(11)
C17 C37 1.509(8)
C18 C19 1.455(8)
C19 C20 1.386(11)
C19 C38 1.463(9)
C20 C21 1.460(11)
C21 C40 1.364(11)
C21 C22 1.470(11)
C22 C23 1.345(13)
C23 C24 1.456(8)
C23 C42 1.469(8)
C24 C44 1.437(11)
C24 C25 1.438(14)
C25 C26 1.370(14)
C26 C27 1.385(7)
C27 C28 1.43(2)
C27 C45 1.515(10)
C28 C29 1.402(16)
C28 C47 1.445(12)
C29 C30 1.450(7)
C30 C31 1.360(16)
C31 C32 1.475(13)
C31 C48 1.486(13)
C32 C33 1.341(15)
C32 C50 1.480(12)
C33 C34 1.464(9)
C34 C35 1.373(8)
C35 C137 1.372(12)
C35 C51 1.432(4)
C35 C36 1.472(7)
C35 C125 1.59(2)
C36 C37 1.388(7)
C36 C53 1.454(10)
C37 C38 1.457(10)
C38 C39 1.373(14)
C39 C54 1.431(10)
C39 C40 1.465(8)
C40 C41 1.443(10)
C41 C42 1.397(11)
C41 C55 1.444(9)
C42 C43 1.440(9)
C43 C57 1.375(11)
C43 C44 1.466(10)
C44 C45 1.370(18)
C45 C46 1.423(16)
C46 C58 1.34(3)
C46 C47 1.486(9)
C47 C48 1.392(9)
C48 C128 1.26(3)
C48 C129 1.452(13)
C48 C49 1.458(4)
C49 C50 1.406(4)
C49 C59 1.408(4)
C50 C51 1.418(4)
C50 C126 1.43(2)
C51 C52 1.429(4)
C52 C53 1.385(10)
C52 C60 1.428(4)
C52 C135 1.526(14)
C53 C54 1.442(8)
C54 C55 1.445(8)
C55 C56 1.419(12)
C56 C60 1.417(12)
C56 C57 1.49(2)
C57 C58 1.49(2)
C58 C59 1.522(19)
C59 C130 1.29(4)
C59 C60 1.416(4)
C60 C133 1.472(14)
Si1 C81 1.893(2)
Si1 C71 1.903(2)
Si1 C61 1.926(2)
C61 C66 1.417(3)
C61 C62 1.426(3)
C62 C63 1.395(3)
C62 C67 1.514(3)
C63 C64 1.380(4)
C63 H1 0.9500
C64 C65 1.387(4)
C64 H2 0.9500
C65 C66 1.393(3)
C65 H3 0.9500
C66 C69 1.507(3)
C67 C68 1.530(3)
C67 H4 0.9900
C67 H5 0.9900
C68 H6 0.9800
C68 H7 0.9800
C68 H8 0.9800
C69 C70 1.497(4)
C69 H9 0.9900
C69 H10 0.9900
C70 H11 0.9800
C70 H12 0.9800
C70 H13 0.9800
C71 C72 1.420(3)
C71 C76 1.423(3)
C72 C73 1.399(3)
C72 C77 1.525(3)
C73 C74 1.384(4)
C73 H14 0.9500
C74 C75 1.383(4)
C74 H15 0.9500
C75 C76 1.403(3)
C75 H16 0.9500
C76 C79 1.516(3)
C77 C78 1.518(4)
C77 H17 0.9900
C77 H18 0.9900
C78 H19 0.9800
C78 H20 0.9800
C78 H21 0.9800
C79 C80 1.525(3)
C79 H22 0.9900
C79 H23 0.9900
C80 H24 0.9800
C80 H25 0.9800
C80 H26 0.9800
C81 C82 1.542(3)
C81 H27 0.9900
C81 H28 0.9900
C82 C83 1.527(3)
C82 H29 1.0000
C83 C88 1.378(3)
C83 C84 1.387(3)
C84 C85 1.388(4)
C84 H30 0.9500
C85 C86 1.392(4)
C85 H31 0.9500
C86 C87 1.395(4)
C86 C89 1.566(5)
C86 C138 1.634(10)
C87 C88 1.404(4)
C87 H32 0.9500
C88 H33 0.9500
C89 C90 1.511(8)
C89 C91 1.523(7)
C89 C92 1.537(7)
C90 H34 0.9800
C90 H35 0.9800
C90 H36 0.9800
C91 H37 0.9800
C91 H38 0.9800
C91 H39 0.9800
C92 H40 0.9800
C92 H41 0.9800
C92 H42 0.9800
C93 C109 1.390(11)
C93 C94 1.47(2)
C94 C95 1.32(3)
C95 C111 1.45(2)
C95 C96 1.472(12)
C96 C97 1.455(15)
C96 C113 1.534(17)
C97 C98 1.48(2)
C98 C115 1.367(12)
C98 C99 1.397(19)
C99 C100 1.431(15)
C100 C117 1.452(15)
C100 C101 1.493(15)
C101 C102 1.38(3)
C101 C119 1.57(2)
C102 C103 1.37(3)
C103 C121 1.352(14)
C103 C104 1.529(17)
C104 C105 1.383(13)
C105 C106 1.472(11)
C105 C123 1.506(15)
C106 C107 1.447(17)
C107 C108 1.423(18)
C107 C124 1.473(15)
C108 C127 1.432(15)
C108 C109 1.445(13)
C109 C110 1.451(15)
C110 C111 1.41(4)
C110 C128 1.56(3)
C111 C112 1.47(2)
C112 C129 1.374(14)
C112 C113 1.39(2)
C113 C114 1.333(18)
C114 C131 1.474(15)
C114 C115 1.494(15)
C115 C116 1.434(16)
C116 C117 1.42(2)
C116 C132 1.467(13)
C117 C118 1.467(14)
C118 C134 1.383(13)
C118 C119 1.415(18)
C119 C120 1.33(3)
C120 C136 1.410(18)
C120 C121 1.508(17)
C121 C122 1.371(17)
C122 C123 1.385(18)
C122 C137 1.532(16)
C123 C124 1.465(17)
C124 C125 1.375(13)
C125 C126 1.39(2)
C126 C127 1.471(17)
C127 C128 1.459(17)
C129 C130 1.54(4)
C130 C131 1.43(2)
C131 C132 1.467(11)
C132 C133 1.29(4)
C133 C134 1.464(14)
C134 C135 1.446(16)
C135 C136 1.349(16)
C136 C137 1.480(15)
C138 C141 1.526(13)
C138 C140 1.553(13)
C138 C139 1.600(19)
C139 H43 0.9800
C139 H44 0.9800
C139 H45 0.9800
C140 H46 0.9800
C140 H47 0.9800
C140 H48 0.9800
C141 H49 0.9800
C141 H50 0.9800
C141 H51 0.9800
